data_2020914
loop_
_publ_author_name
'Perdih, Franc'

_publ_section_title
;
 Copper(II) bis(4,4,4-trifluoro-1-phenylbutane-1,3-dionate) complexes with
 pyridin-2-one, 3-hydroxypyridine and 3-hydroxypyridin-2-one ligands:
 molecular structures and hydrogen-bonded networks
;
_journal_coeditor_code KU3208
_journal_issue 11
_journal_name_full 'Acta Crystallographica Section C'
_journal_page_first 960
_journal_page_last 967
_journal_paper_doi 10.1107/S2053229617014875
_journal_volume 73
_journal_year 2017
_chemical_formula_iupac '[Cu (C10 H6 F3 O2)2 (C5 H5 N O)2]'
_chemical_formula_moiety 'C30 H22 Cu F6 N2 O6'
_chemical_formula_sum 'C30 H22 Cu F6 N2 O6'
_chemical_formula_weight 684.03
_chemical_name_systematic
Bis(pyridin-3-ol-\k<i>O</i>)bis(4,4,4-trifluoro-3-oxo-1-phenylbutan-1-olato-\k^2^<i>O</i>,<i>O</i>')copper(II)
_space_group_crystal_system monoclinic
_space_group_IT_number 14
_space_group_name_Hall '-P 2ybc'
_space_group_name_H-M_alt 'P 1 21/c 1'
_symmetry_space_group_name_Hall '-P 2ybc'
_symmetry_space_group_name_H-M 'P 1 21/c 1'
_atom_sites_solution_hydrogens mixed
_audit_creation_method SHELXL-2014/7
_cell_angle_alpha 90
_cell_angle_beta 110.022(4)
_cell_angle_gamma 90
_cell_formula_units_Z 2
_cell_length_a 10.0085(3)
_cell_length_b 14.1540(5)
_cell_length_c 11.2503(3)
_cell_measurement_reflns_used 3917
_cell_measurement_temperature 293(2)
_cell_measurement_theta_max 73.8650
_cell_measurement_theta_min 3.0840
_cell_volume 1497.40(9)
_computing_cell_refinement
;
CrysAlis PRO (Agilent, 2013)
;
_computing_data_collection
;
CrysAlis PRO (Agilent, 2013)
;
_computing_data_reduction
;
CrysAlis PRO (Agilent, 2013)
;
_computing_molecular_graphics
;
Mercury (Macrae <i>et al.</i>, 2008)
;
_computing_publication_material
;
PLATON (Spek, 2009)
;
_computing_structure_refinement
;
SHELXL2014 (Sheldrick, 2015)
;
_computing_structure_solution
;
SIR97 (Altomare <i>et al.</i>,  1999)
;
_diffrn_ambient_temperature 293(2)
_diffrn_detector_area_resol_mean 10.4933
_diffrn_measured_fraction_theta_full 0.999
_diffrn_measured_fraction_theta_max 0.994
_diffrn_measurement_device_type 'Agilent SuperNova Dual Source diffractometer with an Atlas detector'
_diffrn_measurement_method '\w scans'
_diffrn_radiation_monochromator mirror
_diffrn_radiation_source 'SuperNova (Cu) X-ray Source'
_diffrn_radiation_type CuK\a
_diffrn_radiation_wavelength 1.54184
_diffrn_reflns_av_R_equivalents 0.0206
_diffrn_reflns_limit_h_max 11
_diffrn_reflns_limit_h_min -12
_diffrn_reflns_limit_k_max 16
_diffrn_reflns_limit_k_min -17
_diffrn_reflns_limit_l_max 12
_diffrn_reflns_limit_l_min -14
_diffrn_reflns_number 9185
_diffrn_reflns_theta_full 67.684
_diffrn_reflns_theta_max 74.654
_diffrn_reflns_theta_min 4.702
_exptl_absorpt_coefficient_mu 1.782
_exptl_absorpt_correction_T_max 1.00000
_exptl_absorpt_correction_T_min 0.59842
_exptl_absorpt_correction_type multi-scan
_exptl_absorpt_process_details
;
(CrysAlis PRO; Agilent, 2013)
;
_exptl_crystal_colour green
_exptl_crystal_density_diffrn 1.517
_exptl_crystal_description prism
_exptl_crystal_F_000 694
_exptl_crystal_size_max 0.200
_exptl_crystal_size_mid 0.150
_exptl_crystal_size_min 0.100
_refine_diff_density_max 0.356
_refine_diff_density_min -0.414
_refine_ls_extinction_method none
_refine_ls_goodness_of_fit_ref 1.031
_refine_ls_hydrogen_treatment mixed
_refine_ls_matrix_type full
_refine_ls_number_parameters 236
_refine_ls_number_reflns 3056
_refine_ls_number_restraints 79
_refine_ls_restrained_S_all 1.211
_refine_ls_R_factor_all 0.0546
_refine_ls_R_factor_gt 0.0480
_refine_ls_shift/su_max 0.000
_refine_ls_shift/su_mean 0.000
_refine_ls_structure_factor_coef Fsqd
_refine_ls_weighting_details 'w=1/[\s^2^(Fo^2^)+(0.0947P)^2^+0.4325P] where P=(Fo^2^+2Fc^2^)/3'
_refine_ls_weighting_scheme calc
_refine_ls_wR_factor_gt 0.1412
_refine_ls_wR_factor_ref 0.1493
_reflns_number_gt 2620
_reflns_number_total 3056
_reflns_threshold_expression 'I > 2\s(I)'
_cod_data_source_file ku3208sup1.cif
_cod_data_source_block II
_cod_database_code 2020914
_shelx_space_group_comment
;
The symmetry employed for this shelxl refinement is uniquely defined
by the following loop, which should always be used as a source of
symmetry information in preference to the above space-group names.
They are only intended as comments.
;
_shelx_estimated_absorpt_t_min 0.717
_shelx_estimated_absorpt_t_max 0.842

loop_
_space_group_symop_operation_xyz
'x, y, z'
'-x, y+1/2, -z+1/2'
'-x, -y, -z'
'x, -y-1/2, z-1/2'

loop_
_atom_site_type_symbol
_atom_site_label
_atom_site_fract_x
_atom_site_fract_y
_atom_site_fract_z
_atom_site_U_iso_or_equiv
_atom_site_adp_type
_atom_site_calc_flag
_atom_site_occupancy
_atom_site_disorder_assembly
_atom_site_disorder_group
Cu Cu1 0.0000 0.0000 0.0000 0.04884(19) Uani d 1 . .
O O1 0.1295(2) -0.00417(12) 0.17135(17) 0.0593(4) Uani d 1 . .
O O2 0.14105(17) -0.04725(12) -0.06650(14) 0.0542(4) Uani d 1 . .
O O3 -0.0495(2) -0.17394(13) 0.04118(16) 0.0709(5) Uani d 1 . .
H H3A -0.062(4) -0.190(3) 0.107(2) 0.106 Uiso d 1 . .
N N1 -0.0919(3) -0.30935(16) -0.23815(18) 0.0648(5) Uani d 1 . .
F F1A 0.3127(19) 0.0286(12) 0.3949(10) 0.184(8) Uani d 0.59(4) A 1
F F2A 0.4555(18) -0.074(2) 0.3789(15) 0.175(7) Uani d 0.59(4) A 1
F F3A 0.257(3) -0.116(2) 0.3860(13) 0.187(7) Uani d 0.59(4) A 1
F F1B 0.348(2) 0.0289(9) 0.3999(13) 0.120(5) Uani d 0.41(4) A 2
F F2B 0.425(3) -0.1074(16) 0.383(2) 0.145(8) Uani d 0.41(4) A 2
F F3B 0.2202(19) -0.0888(18) 0.4060(14) 0.135(5) Uani d 0.41(4) A 2
C C1 0.3169(4) -0.0539(4) 0.3451(4) 0.1034(14) Uani d 1 . .
C C2 0.2469(3) -0.0467(2) 0.2023(2) 0.0650(6) Uani d 1 . .
C C3 0.3157(3) -0.0851(2) 0.1273(3) 0.0726(7) Uani d 1 . .
H H3 0.4023 -0.1153 0.1659 0.087 Uiso calc 1 . .
C C4 0.2613(2) -0.08066(17) -0.0050(2) 0.0549(5) Uani d 1 . .
C C5 0.3461(3) -0.1165(2) -0.0825(3) 0.0704(7) Uani d 1 . .
C C6 0.2776(4) -0.1348(2) -0.2099(3) 0.0820(8) Uani d 1 . .
H H6 0.1795 -0.1274 -0.2448 0.098 Uiso calc 1 . .
C C7 0.3538(5) -0.1643(3) -0.2868(4) 0.1048(10) Uani d 1 . .
H H7 0.3071 -0.1760 -0.3724 0.126 Uiso calc 1 . .
C C8 0.4972(5) -0.1757(4) -0.2346(5) 0.1203(12) Uani d 1 . .
H H8 0.5486 -0.1964 -0.2846 0.144 Uiso calc 1 . .
C C9 0.5661(5) -0.1569(4) -0.1096(6) 0.1233(13) Uani d 1 . .
H H9 0.6645 -0.1631 -0.0768 0.148 Uiso calc 1 . .
C C10 0.4925(4) -0.1284(3) -0.0283(5) 0.1014(10) Uani d 1 . .
H H10 0.5400 -0.1180 0.0575 0.122 Uiso calc 1 . .
C C11 -0.0666(3) -0.23974(17) -0.1548(2) 0.0579(5) Uani d 1 . .
H H11 -0.0403 -0.1812 -0.1771 0.069 Uiso calc 1 . .
C C12 -0.0775(3) -0.24977(16) -0.0357(2) 0.0544(5) Uani d 1 . .
C C13 -0.1180(4) -0.3357(2) -0.0039(3) 0.0785(8) Uani d 1 . .
H H13 -0.1260 -0.3454 0.0752 0.094 Uiso calc 1 . .
C C14 -0.1466(5) -0.4077(2) -0.0917(3) 0.0984(10) Uani d 1 . .
H H14 -0.1758 -0.4665 -0.0729 0.118 Uiso calc 1 . .
C C15 -0.1317(5) -0.3921(2) -0.2072(3) 0.0907(9) Uani d 1 . .
H H15 -0.1503 -0.4413 -0.2654 0.109 Uiso calc 1 . .

loop_
_atom_site_aniso_label
_atom_site_aniso_U_11
_atom_site_aniso_U_22
_atom_site_aniso_U_33
_atom_site_aniso_U_12
_atom_site_aniso_U_13
_atom_site_aniso_U_23
Cu1 0.0547(3) 0.0562(3) 0.0366(3) 0.00421(18) 0.01693(19) -0.00072(16)
O1 0.0645(10) 0.0693(11) 0.0413(8) 0.0057(8) 0.0145(7) -0.0052(6)
O2 0.0619(9) 0.0586(9) 0.0461(8) 0.0057(7) 0.0236(7) 0.0035(7)
O3 0.1194(15) 0.0592(9) 0.0471(8) -0.0208(10) 0.0455(9) -0.0097(7)
N1 0.1027(15) 0.0562(11) 0.0481(9) -0.0071(10) 0.0421(10) -0.0053(8)
F1A 0.122(6) 0.307(18) 0.082(4) 0.083(8) -0.020(4) -0.105(7)
F2A 0.098(5) 0.305(19) 0.074(5) 0.079(9) -0.032(3) -0.059(9)
F3A 0.209(12) 0.286(16) 0.054(4) 0.016(11) 0.030(5) 0.059(7)
F1B 0.118(8) 0.118(8) 0.077(5) -0.001(6) -0.027(5) -0.036(5)
F2B 0.173(19) 0.152(11) 0.067(5) 0.084(10) -0.013(8) 0.001(6)
F3B 0.131(7) 0.220(12) 0.048(4) -0.014(7) 0.023(4) 0.003(6)
C1 0.094(2) 0.141(4) 0.0528(18) 0.032(3) -0.0031(17) -0.014(2)
C2 0.0656(14) 0.0714(16) 0.0482(12) 0.0046(12) 0.0066(10) -0.0077(11)
C3 0.0641(14) 0.0820(18) 0.0620(14) 0.0186(13) 0.0092(12) -0.0082(13)
C4 0.0569(12) 0.0509(12) 0.0596(12) 0.0013(9) 0.0235(10) -0.0024(10)
C5 0.0742(14) 0.0598(13) 0.0906(17) 0.0045(11) 0.0454(13) -0.0088(12)
C6 0.1052(19) 0.0756(17) 0.0837(17) 0.0127(15) 0.0563(15) -0.0017(14)
C7 0.139(2) 0.094(2) 0.110(2) 0.014(2) 0.080(2) -0.0074(18)
C8 0.129(3) 0.113(3) 0.155(3) 0.014(2) 0.094(2) -0.017(2)
C9 0.093(2) 0.123(3) 0.175(3) 0.012(2) 0.072(2) -0.022(3)
C10 0.0732(16) 0.101(2) 0.139(3) 0.0080(15) 0.0488(18) -0.025(2)
C11 0.0856(14) 0.0530(11) 0.0444(11) -0.0060(11) 0.0343(10) -0.0022(9)
C12 0.0783(13) 0.0510(11) 0.0434(10) -0.0039(10) 0.0332(9) -0.0039(8)
C13 0.137(2) 0.0607(14) 0.0575(13) -0.0161(15) 0.0589(14) -0.0044(11)
C14 0.182(3) 0.0616(15) 0.0744(16) -0.0310(18) 0.0732(18) -0.0105(13)
C15 0.164(3) 0.0604(14) 0.0671(15) -0.0230(16) 0.0643(16) -0.0167(12)

loop_
_atom_type_symbol
_atom_type_description
_atom_type_scat_dispersion_real
_atom_type_scat_dispersion_imag
_atom_type_scat_source
C C 0.0181 0.0091 'International Tables Vol C Tables 4.2.6.8 and 6.1.1.4'
H H 0.0000 0.0000 'International Tables Vol C Tables 4.2.6.8 and 6.1.1.4'
N N 0.0311 0.0180 'International Tables Vol C Tables 4.2.6.8 and 6.1.1.4'
O O 0.0492 0.0322 'International Tables Vol C Tables 4.2.6.8 and 6.1.1.4'
F F 0.0727 0.0534 'International Tables Vol C Tables 4.2.6.8 and 6.1.1.4'
Cu Cu -1.9646 0.5888 'International Tables Vol C Tables 4.2.6.8 and 6.1.1.4'

loop_
_geom_angle_atom_site_label_1
_geom_angle_atom_site_label_2
_geom_angle_atom_site_label_3
_geom_angle_site_symmetry_1
_geom_angle_site_symmetry_3
_geom_angle
_geom_angle_publ_flag
O1 Cu1 O1 . 3 180.0 ?
O1 Cu1 O2 . . 92.68(7) yes
O1 Cu1 O2 3 . 87.32(7) yes
O1 Cu1 O2 . 3 87.32(7) ?
O1 Cu1 O2 3 3 92.68(7) ?
O2 Cu1 O2 . 3 180.0 ?
O1 Cu1 O3 . . 84.01(7) yes
O1 Cu1 O3 3 . 95.99(7) yes
O2 Cu1 O3 . . 87.12(7) yes
O2 Cu1 O3 3 . 92.88(7) yes
C2 O1 Cu1 . . 122.51(16) ?
C4 O2 Cu1 . . 127.33(15) ?
C12 O3 Cu1 . . 130.93(13) ?
C12 O3 H3A . . 107(3) ?
Cu1 O3 H3A . . 121(3) ?
C15 N1 C11 . . 118.4(2) ?
F3A C1 F1A . . 112.7(13) ?
F2B C1 F1B . . 109.8(13) ?
F3A C1 F2A . . 109.1(11) ?
F1A C1 F2A . . 104.8(10) ?
F2B C1 F3B . . 105.5(15) ?
F1B C1 F3B . . 99.8(10) ?
F3A C1 C2 . . 109.4(7) ?
F2B C1 C2 . . 115.3(12) ?
F1A C1 C2 . . 108.9(7) ?
F1B C1 C2 . . 112.7(7) ?
F2A C1 C2 . . 111.9(9) ?
F3B C1 C2 . . 112.4(7) ?
O1 C2 C3 . . 129.6(2) ?
O1 C2 C1 . . 111.9(3) ?
C3 C2 C1 . . 118.5(3) ?
C2 C3 C4 . . 122.8(2) ?
C2 C3 H3 . . 118.6 ?
C4 C3 H3 . . 118.6 ?
O2 C4 C3 . . 123.6(2) ?
O2 C4 C5 . . 115.7(2) ?
C3 C4 C5 . . 120.7(2) ?
C6 C5 C10 . . 120.4(3) ?
C6 C5 C4 . . 119.1(3) ?
C10 C5 C4 . . 120.5(3) ?
C5 C6 C7 . . 120.9(4) ?
C5 C6 H6 . . 119.5 ?
C7 C6 H6 . . 119.5 ?
C8 C7 C6 . . 119.1(4) ?
C8 C7 H7 . . 120.4 ?
C6 C7 H7 . . 120.4 ?
C7 C8 C9 . . 120.5(4) ?
C7 C8 H8 . . 119.8 ?
C9 C8 H8 . . 119.8 ?
C8 C9 C10 . . 122.1(4) ?
C8 C9 H9 . . 118.9 ?
C10 C9 H9 . . 118.9 ?
C5 C10 C9 . . 117.0(4) ?
C5 C10 H10 . . 121.5 ?
C9 C10 H10 . . 121.5 ?
N1 C11 C12 . . 123.3(2) ?
N1 C11 H11 . . 118.4 ?
C12 C11 H11 . . 118.4 ?
O3 C12 C13 . . 123.8(2) ?
O3 C12 C11 . . 118.1(2) ?
C13 C12 C11 . . 118.1(2) ?
C12 C13 C14 . . 118.5(2) ?
C12 C13 H13 . . 120.7 ?
C14 C13 H13 . . 120.7 ?
C15 C14 C13 . . 119.7(3) ?
C15 C14 H14 . . 120.2 ?
C13 C14 H14 . . 120.2 ?
N1 C15 C14 . . 122.0(3) ?
N1 C15 H15 . . 119.0 ?
C14 C15 H15 . . 119.0 ?

loop_
_geom_bond_atom_site_label_1
_geom_bond_atom_site_label_2
_geom_bond_site_symmetry_2
_geom_bond_distance
_geom_bond_publ_flag
Cu1 O1 . 1.9204(18) yes
Cu1 O1 3 1.9204(18) ?
Cu1 O2 . 1.9296(15) yes
Cu1 O2 3 1.9296(15) ?
Cu1 O3 . 2.5841(18) yes
O1 C2 . 1.259(3) ?
O2 C4 . 1.257(3) ?
O3 C12 . 1.346(3) ?
O3 H3A . 0.821(10) ?
N1 C15 . 1.322(4) ?
N1 C11 . 1.323(3) ?
F1A C1 . 1.302(14) ?
F2A C1 . 1.339(16) ?
F3A C1 . 1.243(18) ?
F1B C1 . 1.312(12) ?
F2B C1 . 1.27(2) ?
F3B C1 . 1.45(2) ?
C1 C2 . 1.520(4) ?
C2 C3 . 1.371(4) ?
C3 C4 . 1.400(4) ?
C3 H3 . 0.9300 ?
C4 C5 . 1.499(3) ?
C5 C6 . 1.385(5) ?
C5 C10 . 1.391(4) ?
C6 C7 . 1.399(5) ?
C6 H6 . 0.9300 ?
C7 C8 . 1.362(7) ?
C7 H7 . 0.9300 ?
C8 C9 . 1.364(7) ?
C8 H8 . 0.9300 ?
C9 C10 . 1.415(6) ?
C9 H9 . 0.9300 ?
C10 H10 . 0.9300 ?
C11 C12 . 1.389(3) ?
C11 H11 . 0.9300 ?
C12 C13 . 1.367(4) ?
C13 C14 . 1.380(4) ?
C13 H13 . 0.9300 ?
C14 C15 . 1.376(4) ?
C14 H14 . 0.9300 ?
C15 H15 . 0.9300 ?

loop_
_geom_hbond_atom_site_label_D
_geom_hbond_atom_site_label_H
_geom_hbond_atom_site_label_A
_geom_hbond_site_symmetry_A
_geom_hbond_distance_DH
_geom_hbond_distance_HA
_geom_hbond_distance_DA
_geom_hbond_angle_DHA
O3 H3A N1 4_556 0.821(10) 1.868(15) 2.669(2) 165(4)
C15 H15 O2 2_544 0.93 2.44 3.339(3) 162.6

loop_
_geom_torsion_atom_site_label_1
_geom_torsion_atom_site_label_2
_geom_torsion_atom_site_label_3
_geom_torsion_atom_site_label_4
_geom_torsion
Cu1 O1 C2 C3 10.0(5)
Cu1 O1 C2 C1 -170.1(3)
F3A C1 C2 O1 76.3(18)
F2B C1 C2 O1 170.2(17)
F1A C1 C2 O1 -47.3(10)
F1B C1 C2 O1 -62.6(12)
F2A C1 C2 O1 -162.7(15)
F3B C1 C2 O1 49.2(12)
F3A C1 C2 C3 -103.8(18)
F2B C1 C2 C3 -9.9(17)
F1A C1 C2 C3 132.6(10)
F1B C1 C2 C3 117.3(11)
F2A C1 C2 C3 17.3(16)
F3B C1 C2 C3 -130.8(11)
O1 C2 C3 C4 1.0(6)
C1 C2 C3 C4 -178.9(4)
Cu1 O2 C4 C3 -3.0(4)
Cu1 O2 C4 C5 177.12(17)
C2 C3 C4 O2 -5.1(5)
C2 C3 C4 C5 174.9(3)
O2 C4 C5 C6 -17.2(4)
C3 C4 C5 C6 162.8(3)
O2 C4 C5 C10 160.7(3)
C3 C4 C5 C10 -19.2(5)
C10 C5 C6 C7 -0.8(5)
C4 C5 C6 C7 177.1(3)
C5 C6 C7 C8 0.5(6)
C6 C7 C8 C9 -1.2(8)
C7 C8 C9 C10 2.2(8)
C6 C5 C10 C9 1.7(6)
C4 C5 C10 C9 -176.2(4)
C8 C9 C10 C5 -2.4(8)
C15 N1 C11 C12 1.1(5)
Cu1 O3 C12 C13 -172.0(2)
Cu1 O3 C12 C11 7.0(4)
N1 C11 C12 O3 -179.9(3)
N1 C11 C12 C13 -0.8(4)
O3 C12 C13 C14 178.7(3)
C11 C12 C13 C14 -0.4(5)
C12 C13 C14 C15 1.1(7)
C11 N1 C15 C14 -0.4(6)
C13 C14 C15 N1 -0.7(7)

_cod_database_fobs_code 2020914
